data_4336101
loop_
_publ_author_name
'Li Yu'
'Mian Li'
'Xiao-Ping Zhou'
'Dan Li'

_publ_section_title
;
 Hybrid Inorganic-Organic Polyrotaxane, Pseudorotaxane, and Sandwich
;
_journal_name_full 'Inorganic Chemistry'
_journal_page_first 10232
_journal_page_last 10234
_journal_paper_doi 10.1021/ic401722c
_journal_volume 52
_journal_year 2013
_chemical_formula_sum 'C36 H32 Cu2 I8 N4'
_chemical_formula_weight 1662.94
_chemical_name_systematic
; 
 ? 
;
_space_group_IT_number 14
_symmetry_cell_setting monoclinic
_symmetry_space_group_name_Hall '-P 2ybc'
_symmetry_space_group_name_H-M 'P 1 21/c 1'
_atom_sites_solution_hydrogens geom
_atom_sites_solution_primary direct
_atom_sites_solution_secondary difmap
_audit_creation_method SHELXL-97
_cell_angle_alpha 90.00
_cell_angle_beta 100.133(3)
_cell_angle_gamma 90.00
_cell_formula_units_Z 2
_cell_length_a 7.5521(2)
_cell_length_b 17.2299(5)
_cell_length_c 17.7458(6)
_cell_measurement_temperature 293(2)
_cell_volume 2273.10(12)
_computing_structure_refinement 'SHELXL-97 (Sheldrick, 1997)'
_computing_structure_solution 'SHELXS-97 (Sheldrick, 1990)'
_diffrn_ambient_temperature 293(2)
_diffrn_measured_fraction_theta_full 0.991
_diffrn_measured_fraction_theta_max 0.991
_diffrn_radiation_monochromator graphite
_diffrn_radiation_source 'fine-focus sealed tube'
_diffrn_radiation_type MoK\a
_diffrn_radiation_wavelength 0.71073
_diffrn_reflns_av_R_equivalents 0.0141
_diffrn_reflns_av_sigmaI/netI 0.0151
_diffrn_reflns_limit_h_max 7
_diffrn_reflns_limit_h_min -8
_diffrn_reflns_limit_k_max 20
_diffrn_reflns_limit_k_min -19
_diffrn_reflns_limit_l_max 21
_diffrn_reflns_limit_l_min -20
_diffrn_reflns_number 10975
_diffrn_reflns_theta_full 25.00
_diffrn_reflns_theta_max 25.00
_diffrn_reflns_theta_min 2.98
_exptl_absorpt_coefficient_mu 6.398
_exptl_crystal_colour black
_exptl_crystal_density_diffrn 2.430
_exptl_crystal_description block
_exptl_crystal_F_000 1516
_refine_diff_density_max 1.944
_refine_diff_density_min -7.111
_refine_diff_density_rms 0.366
_refine_ls_extinction_method none
_refine_ls_goodness_of_fit_ref 1.030
_refine_ls_hydrogen_treatment mixed
_refine_ls_matrix_type full
_refine_ls_number_parameters 229
_refine_ls_number_reflns 3964
_refine_ls_number_restraints 0
_refine_ls_restrained_S_all 1.030
_refine_ls_R_factor_all 0.0785
_refine_ls_R_factor_gt 0.0740
_refine_ls_shift/su_max 0.000
_refine_ls_shift/su_mean 0.000
_refine_ls_structure_factor_coef Fsqd
_refine_ls_weighting_details 'calc w=1/[\s^2^(Fo^2^)+(0.1362P)^2^+62.5413P] where P=(Fo^2^+2Fc^2^)/3'
_refine_ls_weighting_scheme calc
_refine_ls_wR_factor_gt 0.2316
_refine_ls_wR_factor_ref 0.2363
_reflns_number_gt 3591
_reflns_number_total 3964
_reflns_threshold_expression >2sigma(I)
_cod_data_source_file ic401722c_si_001_2.cif
_cod_data_source_block complex_4
_cod_original_cell_volume 2273.12(11)
_cod_database_code 4336101

loop_
_symmetry_equiv_pos_as_xyz
'x, y, z'
'-x, y+1/2, -z+1/2'
'-x, -y, -z'
'x, -y-1/2, z-1/2'

loop_
_atom_site_label
_atom_site_type_symbol
_atom_site_fract_x
_atom_site_fract_y
_atom_site_fract_z
_atom_site_U_iso_or_equiv
_atom_site_adp_type
_atom_site_occupancy
_atom_site_symmetry_multiplicity
_atom_site_calc_flag
_atom_site_refinement_flags
C1 C 0.637(2) 0.2513(8) 0.3507(9) 0.044(3) Uani 1 1 d .
C2 C 0.471(2) 0.2283(9) 0.3153(9) 0.048(3) Uani 1 1 d .
H2 H 0.3688 0.2520 0.3275 0.058 Uiso 1 1 calc R
C3 C 0.452(2) 0.1685(9) 0.2600(8) 0.045(3) Uani 1 1 d .
H3 H 0.3385 0.1537 0.2352 0.054 Uiso 1 1 calc R
C4 C 0.599(2) 0.1328(8) 0.2432(8) 0.043(3) Uani 1 1 d .
C5 C 0.773(2) 0.1575(10) 0.2783(10) 0.057(4) Uani 1 1 d .
H5 H 0.8753 0.1339 0.2663 0.069 Uiso 1 1 calc R
C6 C 0.788(2) 0.2166(10) 0.3299(11) 0.056(4) Uani 1 1 d .
H6 H 0.9015 0.2342 0.3519 0.068 Uiso 1 1 calc R
C7 C 0.578(3) 0.0615(9) 0.1930(9) 0.058(4) Uani 1 1 d .
H7A H 0.4800 0.0690 0.1503 0.069 Uiso 1 1 calc R
H7B H 0.6873 0.0522 0.1728 0.069 Uiso 1 1 calc R
C8 C 0.382(2) -0.0382(9) 0.2292(8) 0.044(3) Uani 1 1 d .
H8 H 0.2936 -0.0208 0.1896 0.053 Uiso 1 1 calc R
C9 C 0.345(2) -0.0977(8) 0.2755(8) 0.046(3) Uani 1 1 d .
H9 H 0.2319 -0.1208 0.2672 0.055 Uiso 1 1 calc R
C10 C 0.480(2) -0.1236(7) 0.3359(7) 0.039(3) Uani 1 1 d .
C11 C 0.6426(19) -0.0918(9) 0.3428(8) 0.043(3) Uani 1 1 d .
H11 H 0.7360 -0.1107 0.3794 0.052 Uiso 1 1 calc R
C12 C 0.674(2) -0.0318(9) 0.2967(8) 0.046(3) Uani 1 1 d .
H12 H 0.7865 -0.0083 0.3036 0.055 Uiso 1 1 calc R
C13 C 0.4335(18) -0.1810(8) 0.3928(8) 0.038(3) Uani 1 1 d .
C14 C 0.276(2) -0.1751(10) 0.4204(10) 0.057(4) Uani 1 1 d .
H14 H 0.1888 -0.1400 0.3982 0.068 Uiso 1 1 calc R
C15 C 0.245(2) -0.2214(10) 0.4821(10) 0.054(4) Uani 1 1 d .
H15 H 0.1371 -0.2173 0.5001 0.064 Uiso 1 1 calc R
C16 C 0.525(2) -0.2799(8) 0.4872(8) 0.045(3) Uani 1 1 d .
H16 H 0.6103 -0.3157 0.5101 0.054 Uiso 1 1 calc R
C17 C 0.560(2) -0.2366(9) 0.4255(9) 0.048(3) Uani 1 1 d .
H17 H 0.6654 -0.2442 0.4061 0.057 Uiso 1 1 calc R
C18 C 0.343(2) -0.3101(8) 0.5855(9) 0.048(3) Uani 1 1 d .
H18A H 0.4309 -0.3512 0.5983 0.058 Uiso 1 1 calc R
H18B H 0.2239 -0.3330 0.5783 0.058 Uiso 1 1 calc R
Cu1 Cu -0.1533(3) -0.02355(12) 0.03173(12) 0.0548(5) Uani 1 1 d .
I1 I 0.2500(3) 1.07539(11) 0.41586(10) 0.0975(6) Uani 1 1 d .
I2 I 0.0000 1.0000 0.5000 0.0653(5) Uani 1 2 d S
I3 I 0.03929(11) 0.10417(5) 0.07965(5) 0.0384(3) Uani 1 1 d .
I4 I -0.11489(12) -0.11487(5) 0.15472(5) 0.0423(3) Uani 1 1 d .
I5 I -0.5000 0.0000 0.0000 0.0945(7) Uani 1 2 d S
N1 N 0.5389(19) -0.0062(7) 0.2402(6) 0.045(3) Uani 1 1 d .
N2 N 0.3705(16) -0.2709(6) 0.5146(7) 0.042(3) Uani 1 1 d .

loop_
_atom_site_aniso_label
_atom_site_aniso_U_11
_atom_site_aniso_U_22
_atom_site_aniso_U_33
_atom_site_aniso_U_23
_atom_site_aniso_U_13
_atom_site_aniso_U_12
C1 0.052(8) 0.030(7) 0.050(8) 0.012(6) 0.007(7) -0.001(6)
C2 0.045(8) 0.040(8) 0.059(9) 0.003(7) 0.009(7) 0.011(6)
C3 0.047(8) 0.047(8) 0.040(7) -0.003(6) 0.001(6) 0.007(6)
C4 0.060(9) 0.037(7) 0.034(7) 0.008(6) 0.013(6) 0.007(6)
C5 0.057(10) 0.052(9) 0.068(11) 0.004(8) 0.025(8) 0.003(8)
C6 0.042(8) 0.050(9) 0.079(11) -0.007(8) 0.015(8) -0.008(7)
C7 0.090(13) 0.047(9) 0.040(8) 0.003(7) 0.024(8) 0.011(8)
C8 0.044(8) 0.045(8) 0.036(7) -0.008(6) -0.012(6) 0.007(6)
C9 0.050(8) 0.040(7) 0.042(8) -0.008(6) -0.007(6) 0.006(6)
C10 0.056(8) 0.030(6) 0.027(6) -0.001(5) -0.007(6) 0.011(6)
C11 0.038(7) 0.054(8) 0.034(7) 0.004(6) -0.007(6) 0.005(6)
C12 0.039(7) 0.059(9) 0.038(7) -0.001(7) 0.004(6) -0.001(7)
C13 0.037(7) 0.034(7) 0.039(7) -0.007(5) -0.006(5) -0.001(5)
C14 0.052(9) 0.053(9) 0.061(10) 0.008(8) -0.002(8) 0.002(7)
C15 0.046(8) 0.058(9) 0.057(9) 0.005(8) 0.009(7) 0.000(7)
C16 0.062(9) 0.026(6) 0.039(7) -0.003(5) -0.010(7) 0.007(6)
C17 0.047(8) 0.046(8) 0.046(8) -0.003(7) -0.002(6) 0.001(6)
C18 0.057(9) 0.032(7) 0.057(9) 0.001(6) 0.012(7) -0.009(6)
Cu1 0.0540(12) 0.0547(11) 0.0567(12) -0.0044(9) 0.0124(9) -0.0039(9)
I1 0.1085(13) 0.0996(12) 0.0901(11) -0.0149(9) 0.0329(9) -0.0222(10)
I2 0.0662(10) 0.0634(10) 0.0611(10) -0.0222(8) -0.0033(8) -0.0005(8)
I3 0.0372(5) 0.0372(5) 0.0400(5) -0.0059(3) 0.0048(4) -0.0022(3)
I4 0.0349(5) 0.0427(5) 0.0477(6) 0.0063(4) 0.0031(4) 0.0045(3)
I5 0.1085(18) 0.0876(15) 0.0832(14) -0.0056(11) 0.0053(13) 0.0073(13)
N1 0.071(9) 0.036(6) 0.028(6) -0.003(5) 0.010(5) 0.013(6)
N2 0.049(7) 0.032(6) 0.042(6) -0.005(5) 0.001(5) -0.005(5)

loop_
_atom_type_symbol
_atom_type_description
_atom_type_scat_dispersion_real
_atom_type_scat_dispersion_imag
_atom_type_scat_source
C C 0.0033 0.0016 'International Tables Vol C Tables 4.2.6.8 and 6.1.1.4'
H H 0.0000 0.0000 'International Tables Vol C Tables 4.2.6.8 and 6.1.1.4'
N N 0.0061 0.0033 'International Tables Vol C Tables 4.2.6.8 and 6.1.1.4'
I I -0.4742 1.8119 'International Tables Vol C Tables 4.2.6.8 and 6.1.1.4'
Cu Cu 0.3201 1.2651 'International Tables Vol C Tables 4.2.6.8 and 6.1.1.4'

loop_
_geom_angle_atom_site_label_1
_geom_angle_atom_site_label_2
_geom_angle_atom_site_label_3
_geom_angle
_geom_angle_site_symmetry_1
_geom_angle_site_symmetry_3
C6 C1 C2 118.9(15) . .
C6 C1 C18 120.6(14) . 3_656
C2 C1 C18 120.3(14) . 3_656
C1 C2 C3 120.2(14) . .
C4 C3 C2 120.2(14) . .
C3 C4 C5 120.1(14) . .
C3 C4 C7 119.7(15) . .
C5 C4 C7 120.0(15) . .
C4 C5 C6 118.7(15) . .
C1 C6 C5 121.8(15) . .
N1 C7 C4 108.4(11) . .
N1 C8 C9 120.5(13) . .
C8 C9 C10 119.4(15) . .
C11 C10 C9 118.1(14) . .
C11 C10 C13 122.2(12) . .
C9 C10 C13 119.5(14) . .
C10 C11 C12 120.8(13) . .
N1 C12 C11 119.8(14) . .
C14 C13 C17 118.4(14) . .
C14 C13 C10 120.9(13) . .
C17 C13 C10 120.3(13) . .
C13 C14 C15 120.7(15) . .
N2 C15 C14 119.8(15) . .
N2 C16 C17 121.2(13) . .
C13 C17 C16 118.9(15) . .
N2 C18 C1 108.9(11) . 3_656
I5 Cu1 I4 103.24(7) . .
I5 Cu1 I3 111.21(8) . 3
I4 Cu1 I3 107.17(8) . 3
I5 Cu1 I3 114.00(8) . .
I4 Cu1 I3 104.42(7) . .
I3 Cu1 I3 115.53(8) 3 .
I5 Cu1 Cu1 136.09(13) . 3
I4 Cu1 Cu1 120.67(12) . 3
I3 Cu1 Cu1 57.98(7) 3 3
I3 Cu1 Cu1 57.55(7) . 3
I1 I2 I1 180.0 . 3_576
Cu1 I3 Cu1 64.47(8) 3 .
Cu1 I5 Cu1 180.00(9) . 3_455
C8 N1 C12 121.2(13) . .
C8 N1 C7 121.0(13) . .
C12 N1 C7 117.8(15) . .
C15 N2 C16 120.9(13) . .
C15 N2 C18 117.9(13) . .
C16 N2 C18 121.0(12) . .

loop_
_geom_bond_atom_site_label_1
_geom_bond_atom_site_label_2
_geom_bond_distance
_geom_bond_site_symmetry_2
C1 C6 1.39(2) .
C1 C2 1.36(2) .
C1 C18 1.51(2) 3_656
C2 C3 1.41(2) .
C3 C4 1.35(2) .
C4 C5 1.42(2) .
C4 C7 1.51(2) .
C5 C6 1.36(2) .
C7 N1 1.49(2) .
C8 N1 1.29(2) .
C8 C9 1.37(2) .
C9 C10 1.417(19) .
C10 C11 1.33(2) .
C10 C13 1.50(2) .
C11 C12 1.37(2) .
C12 N1 1.371(19) .
C13 C14 1.36(2) .
C13 C17 1.40(2) .
C14 C15 1.41(2) .
C15 N2 1.33(2) .
C16 N2 1.35(2) .
C16 C17 1.39(2) .
C18 N2 1.475(19) .
C18 C1 1.51(2) 3_656
Cu1 I5 2.611(2) .
Cu1 I4 2.665(2) .
Cu1 I3 2.679(2) 3
Cu1 I3 2.692(2) .
Cu1 Cu1 2.865(4) 3
I1 I2 2.9109(17) .
I2 I1 2.9109(17) 3_576
I3 Cu1 2.679(2) 3
I5 Cu1 2.611(2) 3_455
